data_7126889
loop_
_publ_author_name
'Ki, Wooseok'
'Ngo, Kathleen'
'Ghosh, Phalguni'
'Averkiev, Boris'
'Reeves, Gordan T.'
'Ailes, Isaiah'
'Pemberton, Barry C.'
'Zhu, Kun'
'Li, Jing'

_publ_section_title
;
 Blue-shifted aggregation-induced enhancement of a Sn(iv) fluoride
 complex: the role of fluorine in luminescence enhancement.
;
_journal_issue 67
_journal_name_full 'Chemical communications (Cambridge, England)'
_journal_page_first 9648
_journal_page_last 9650
_journal_paper_doi 10.1039/d0cc03635h
_journal_volume 56
_journal_year 2020
_chemical_formula_moiety 'C18 H12 F2 N2 O2 Sn'
_chemical_formula_sum 'C18 H12 F2 N2 O2 Sn'
_chemical_formula_weight 444.99
_space_group_crystal_system monoclinic
_space_group_IT_number 15
_space_group_name_Hall '-C 2yc'
_space_group_name_H-M_alt 'C 1 2/c 1'
_atom_sites_solution_hydrogens geom
_atom_sites_solution_primary direct
_atom_sites_solution_secondary difmap
_audit_creation_method SHELXL-2014/7
_audit_update_record
;
2020-05-21 deposited with the CCDC.	2020-07-13 downloaded from the CCDC.
;
_cell_angle_alpha 90
_cell_angle_beta 108.526(8)
_cell_angle_gamma 90
_cell_formula_units_Z 4
_cell_length_a 13.4420(11)
_cell_length_b 9.4200(7)
_cell_length_c 13.5862(9)
_cell_measurement_reflns_used 4309
_cell_measurement_temperature 293(2)
_cell_measurement_theta_max 32.1370
_cell_measurement_theta_min 2.7490
_cell_volume 1631.2(2)
_computing_cell_refinement 'CrysAlisPro 1.171.40.43a (Rigaku OD, 2019)'
_computing_data_collection 'CrysAlisPro 1.171.40.43a (Rigaku OD, 2019)'
_computing_data_reduction 'CrysAlisPro 1.171.40.43a (Rigaku OD, 2019)'
_computing_structure_refinement 'SHELXL-2014/7 (Sheldrick, 2014)'
_diffrn_ambient_temperature 293(2)
_diffrn_detector 'CCD plate'
_diffrn_measured_fraction_theta_full 0.999
_diffrn_measured_fraction_theta_max 0.999
_diffrn_measurement_device_type 'XtaLAB Mini (ROW)'
_diffrn_measurement_method '\w and \f scans'
_diffrn_radiation_type MoK\a
_diffrn_radiation_wavelength 0.71073
_diffrn_reflns_av_R_equivalents 0.0426
_diffrn_reflns_av_unetI/netI 0.0376
_diffrn_reflns_Laue_measured_fraction_full 0.999
_diffrn_reflns_Laue_measured_fraction_max 0.999
_diffrn_reflns_limit_h_max 17
_diffrn_reflns_limit_h_min -17
_diffrn_reflns_limit_k_max 12
_diffrn_reflns_limit_k_min -11
_diffrn_reflns_limit_l_max 17
_diffrn_reflns_limit_l_min -17
_diffrn_reflns_number 6917
_diffrn_reflns_point_group_measured_fraction_full 0.999
_diffrn_reflns_point_group_measured_fraction_max 0.999
_diffrn_reflns_theta_full 25.242
_diffrn_reflns_theta_max 27.995
_diffrn_reflns_theta_min 2.850
_diffrn_source 'fine-focus sealed X-ray tube'
_exptl_absorpt_coefficient_mu 1.602
_exptl_absorpt_correction_T_max 1.00000
_exptl_absorpt_correction_T_min 0.94471
_exptl_absorpt_correction_type multi-scan
_exptl_absorpt_process_details
; 
CrysAlisPro 1.171.40.43a (Rigaku Oxford Diffraction, 2019) 
Empirical absorption correction using spherical harmonics, 
 implemented in SCALE3 ABSPACK scaling algorithm. 
;
_exptl_crystal_colour Colorless
_exptl_crystal_density_diffrn 1.812
_exptl_crystal_description Prism
_exptl_crystal_F_000 872
_exptl_crystal_size_max 0.20
_exptl_crystal_size_mid 0.20
_exptl_crystal_size_min 0.20
_refine_diff_density_max 1.017
_refine_diff_density_min -0.293
_refine_diff_density_rms 0.104
_refine_ls_extinction_method none
_refine_ls_goodness_of_fit_ref 1.001
_refine_ls_hydrogen_treatment constr
_refine_ls_matrix_type full
_refine_ls_number_parameters 114
_refine_ls_number_reflns 1977
_refine_ls_number_restraints 0
_refine_ls_restrained_S_all 1.001
_refine_ls_R_factor_all 0.0384
_refine_ls_R_factor_gt 0.0295
_refine_ls_shift/su_max 0.000
_refine_ls_shift/su_mean 0.000
_refine_ls_structure_factor_coef Fsqd
_refine_ls_weighting_details 'w=1/[\s^2^(Fo^2^)+(0.0440P)^2^] where P=(Fo^2^+2Fc^2^)/3'
_refine_ls_weighting_scheme calc
_refine_ls_wR_factor_gt 0.0667
_refine_ls_wR_factor_ref 0.0708
_reflns_Friedel_coverage 0.000
_reflns_number_gt 1735
_reflns_number_total 1977
_reflns_threshold_expression 'I > 2\s(I)'
_cod_data_source_file d0cc03635h2.cif
_cod_data_source_block KN1-3B
_cod_depositor_comments 'Adding full bibliography for 7126889.cif.'
_cod_original_sg_symbol_H-M 'C 2/c'
_cod_database_code 7126889
_shelx_shelxl_version_number 2014/7
_shelx_space_group_comment
; 
The symmetry employed for this shelxl refinement is uniquely defined 
by the following loop, which should always be used as a source of 
symmetry information in preference to the above space-group names. 
They are only intended as comments. 
;

loop_
_space_group_symop_operation_xyz
'x, y, z'
'-x, y, -z+1/2'
'x+1/2, y+1/2, z'
'-x+1/2, y+1/2, -z+1/2'
'-x, -y, -z'
'x, -y, z-1/2'
'-x+1/2, -y+1/2, -z'
'x+1/2, -y+1/2, z-1/2'

loop_
_atom_site_label
_atom_site_type_symbol
_atom_site_fract_x
_atom_site_fract_y
_atom_site_fract_z
_atom_site_U_iso_or_equiv
_atom_site_adp_type
_atom_site_occupancy
_atom_site_site_symmetry_order
_atom_site_calc_flag
_atom_site_refinement_flags_posn
_atom_site_refinement_flags_adp
_atom_site_refinement_flags_occupancy
_atom_site_disorder_assembly
_atom_site_disorder_group
Sn1 Sn 0.5000 0.08823(3) 0.2500 0.03247(10) Uani 1 2 d S T P . .
F1 F 0.39003(15) -0.0523(2) 0.19717(15) 0.0505(4) Uani 1 1 d . . . . .
O1 O 0.45657(17) 0.1160(2) 0.37890(15) 0.0404(5) Uani 1 1 d . . . . .
N1 N 0.60882(17) 0.2565(2) 0.33228(16) 0.0338(5) Uani 1 1 d . . . . .
C1 C 0.6837(2) 0.3220(3) 0.3053(2) 0.0430(7) Uani 1 1 d . . . . .
H1A H 0.6953 0.2970 0.2436 0.052 Uiso 1 1 calc R U . . .
C2 C 0.7455(3) 0.4275(4) 0.3676(3) 0.0537(9) Uani 1 1 d . . . . .
H2A H 0.7972 0.4728 0.3471 0.064 Uiso 1 1 calc R U . . .
C3 C 0.7298(3) 0.4637(4) 0.4587(3) 0.0508(8) Uani 1 1 d . . . . .
H3A H 0.7708 0.5341 0.5003 0.061 Uiso 1 1 calc R U . . .
C4 C 0.6512(2) 0.3948(3) 0.4907(2) 0.0424(7) Uani 1 1 d . . . . .
C5 C 0.6306(3) 0.4209(3) 0.5838(3) 0.0544(9) Uani 1 1 d . . . . .
H5A H 0.6691 0.4889 0.6299 0.065 Uiso 1 1 calc R U . . .
C6 C 0.5535(3) 0.3457(4) 0.6067(2) 0.0552(8) Uani 1 1 d . . . . .
H6A H 0.5406 0.3635 0.6689 0.066 Uiso 1 1 calc R U . . .
C7 C 0.4935(2) 0.2426(4) 0.5388(2) 0.0455(7) Uani 1 1 d . . . . .
H7A H 0.4417 0.1935 0.5566 0.055 Uiso 1 1 calc R U . . .
C8 C 0.5106(2) 0.2136(3) 0.44682(19) 0.0337(5) Uani 1 1 d . . . . .
C9 C 0.5914(2) 0.2910(3) 0.42277(18) 0.0323(5) Uani 1 1 d . . . . .

loop_
_atom_site_aniso_label
_atom_site_aniso_U_11
_atom_site_aniso_U_22
_atom_site_aniso_U_33
_atom_site_aniso_U_23
_atom_site_aniso_U_13
_atom_site_aniso_U_12
Sn1 0.03109(16) 0.03778(16) 0.02897(14) 0.000 0.01015(10) 0.000
F1 0.0452(11) 0.0521(10) 0.0513(10) -0.0091(8) 0.0113(8) -0.0107(9)
O1 0.0393(11) 0.0512(12) 0.0352(10) -0.0053(8) 0.0181(8) -0.0161(9)
N1 0.0299(11) 0.0398(12) 0.0315(10) 0.0053(9) 0.0094(8) -0.0039(10)
C1 0.0342(15) 0.0545(19) 0.0411(14) 0.0137(13) 0.0131(12) -0.0019(14)
C2 0.0394(18) 0.055(2) 0.062(2) 0.0162(16) 0.0096(15) -0.0163(15)
C3 0.0407(18) 0.0428(17) 0.0578(19) 0.0025(14) 0.0000(14) -0.0140(15)
C4 0.0372(16) 0.0396(16) 0.0408(15) 0.0011(11) -0.0011(12) 0.0012(13)
C5 0.063(2) 0.0506(19) 0.0414(16) -0.0143(13) 0.0042(15) -0.0021(17)
C6 0.064(2) 0.065(2) 0.0362(15) -0.0106(15) 0.0157(15) 0.0071(19)
C7 0.0461(17) 0.0568(19) 0.0374(13) 0.0025(13) 0.0187(12) 0.0005(15)
C8 0.0330(13) 0.0373(14) 0.0301(11) 0.0026(10) 0.0090(10) 0.0021(12)
C9 0.0290(13) 0.0349(14) 0.0294(11) 0.0039(10) 0.0044(10) 0.0011(11)

loop_
_atom_type_symbol
_atom_type_description
_atom_type_scat_dispersion_real
_atom_type_scat_dispersion_imag
_atom_type_scat_source
C C 0.0033 0.0016 'International Tables Vol C Tables 4.2.6.8 and 6.1.1.4'
H H 0.0000 0.0000 'International Tables Vol C Tables 4.2.6.8 and 6.1.1.4'
N N 0.0061 0.0033 'International Tables Vol C Tables 4.2.6.8 and 6.1.1.4'
O O 0.0106 0.0060 'International Tables Vol C Tables 4.2.6.8 and 6.1.1.4'
F F 0.0171 0.0103 'International Tables Vol C Tables 4.2.6.8 and 6.1.1.4'
Sn Sn -0.6537 1.4246 'International Tables Vol C Tables 4.2.6.8 and 6.1.1.4'

loop_
_geom_angle_atom_site_label_1
_geom_angle_atom_site_label_2
_geom_angle_atom_site_label_3
_geom_angle
_geom_angle_site_symmetry_1
_geom_angle_site_symmetry_3
_geom_angle_publ_flag
F1 Sn1 F1 94.16(12) 2_655 . ?
F1 Sn1 O1 90.75(8) 2_655 2_655 ?
F1 Sn1 O1 99.36(8) . 2_655 ?
F1 Sn1 O1 99.36(8) 2_655 . ?
F1 Sn1 O1 90.75(8) . . ?
O1 Sn1 O1 165.18(11) 2_655 . ?
F1 Sn1 N1 168.77(8) 2_655 2_655 ?
F1 Sn1 N1 89.89(9) . 2_655 ?
O1 Sn1 N1 78.25(8) 2_655 2_655 ?
O1 Sn1 N1 91.05(8) . 2_655 ?
F1 Sn1 N1 89.89(9) 2_655 . ?
F1 Sn1 N1 168.77(8) . . ?
O1 Sn1 N1 91.05(8) 2_655 . ?
O1 Sn1 N1 78.25(8) . . ?
N1 Sn1 N1 88.08(12) 2_655 . ?
C8 O1 Sn1 116.13(16) . . ?
C1 N1 C9 120.1(2) . . ?
C1 N1 Sn1 129.3(2) . . ?
C9 N1 Sn1 110.64(16) . . ?
N1 C1 C2 121.4(3) . . ?
N1 C1 H1A 119.3 . . ?
C2 C1 H1A 119.3 . . ?
C3 C2 C1 119.7(3) . . ?
C3 C2 H2A 120.2 . . ?
C1 C2 H2A 120.2 . . ?
C2 C3 C4 120.5(3) . . ?
C2 C3 H3A 119.7 . . ?
C4 C3 H3A 119.7 . . ?
C5 C4 C9 118.6(3) . . ?
C5 C4 C3 125.2(3) . . ?
C9 C4 C3 116.3(3) . . ?
C6 C5 C4 119.7(3) . . ?
C6 C5 H5A 120.1 . . ?
C4 C5 H5A 120.1 . . ?
C5 C6 C7 121.8(3) . . ?
C5 C6 H6A 119.1 . . ?
C7 C6 H6A 119.1 . . ?
C8 C7 C6 120.7(3) . . ?
C8 C7 H7A 119.7 . . ?
C6 C7 H7A 119.7 . . ?
O1 C8 C7 123.6(3) . . ?
O1 C8 C9 118.5(2) . . ?
C7 C8 C9 117.8(2) . . ?
N1 C9 C4 122.1(2) . . ?
N1 C9 C8 116.5(2) . . ?
C4 C9 C8 121.5(2) . . ?

loop_
_geom_bond_atom_site_label_1
_geom_bond_atom_site_label_2
_geom_bond_distance
_geom_bond_site_symmetry_2
_geom_bond_publ_flag
Sn1 F1 1.9436(18) 2_655 ?
Sn1 F1 1.9436(18) . ?
Sn1 O1 2.0313(19) 2_655 ?
Sn1 O1 2.0313(19) . ?
Sn1 N1 2.205(2) 2_655 ?
Sn1 N1 2.205(2) . ?
O1 C8 1.341(3) . ?
N1 C1 1.328(3) . ?
N1 C9 1.362(3) . ?
C1 C2 1.395(5) . ?
C1 H1A 0.9300 . ?
C2 C3 1.364(5) . ?
C2 H2A 0.9300 . ?
C3 C4 1.420(5) . ?
C3 H3A 0.9300 . ?
C4 C5 1.400(5) . ?
C4 C9 1.408(4) . ?
C5 C6 1.370(5) . ?
C5 H5A 0.9300 . ?
C6 C7 1.404(5) . ?
C6 H6A 0.9300 . ?
C7 C8 1.368(4) . ?
C7 H7A 0.9300 . ?
C8 C9 1.429(4) . ?

loop_
_geom_torsion_atom_site_label_1
_geom_torsion_atom_site_label_2
_geom_torsion_atom_site_label_3
_geom_torsion_atom_site_label_4
_geom_torsion
_geom_torsion_site_symmetry_1
_geom_torsion_site_symmetry_2
_geom_torsion_site_symmetry_3
_geom_torsion_site_symmetry_4
_geom_torsion_publ_flag
C9 N1 C1 C2 -0.5(4) . . . . ?
Sn1 N1 C1 C2 179.8(2) . . . . ?
N1 C1 C2 C3 0.6(5) . . . . ?
C1 C2 C3 C4 0.1(5) . . . . ?
C2 C3 C4 C5 178.1(3) . . . . ?
C2 C3 C4 C9 -1.0(5) . . . . ?
C9 C4 C5 C6 0.0(5) . . . . ?
C3 C4 C5 C6 -179.0(3) . . . . ?
C4 C5 C6 C7 -0.3(5) . . . . ?
C5 C6 C7 C8 0.1(5) . . . . ?
Sn1 O1 C8 C7 -178.0(2) . . . . ?
Sn1 O1 C8 C9 1.3(3) . . . . ?
C6 C7 C8 O1 179.6(3) . . . . ?
C6 C7 C8 C9 0.3(4) . . . . ?
C1 N1 C9 C4 -0.5(4) . . . . ?
Sn1 N1 C9 C4 179.3(2) . . . . ?
C1 N1 C9 C8 -178.9(2) . . . . ?
Sn1 N1 C9 C8 0.9(3) . . . . ?
C5 C4 C9 N1 -178.0(3) . . . . ?
C3 C4 C9 N1 1.2(4) . . . . ?
C5 C4 C9 C8 0.4(4) . . . . ?
C3 C4 C9 C8 179.5(3) . . . . ?
O1 C8 C9 N1 -1.5(4) . . . . ?
C7 C8 C9 N1 177.9(2) . . . . ?
O1 C8 C9 C4 -179.9(2) . . . . ?
C7 C8 C9 C4 -0.5(4) . . . . ?
